data_7018540
loop_
_publ_author_name
'Sabat\'e, Carles Mir\'o'
'Jeanneau, Erwann'
'Delalu, Henri'

_publ_section_title
;
 Metal salts of the 4,5-dicyano-2H-1,2,3-triazole anion ([C(4)N(5)](-)).
;
_journal_issue 13
_journal_name_full 'Dalton transactions (Cambridge, England : 2003)'
_journal_page_first 3817
_journal_page_last 3825
_journal_paper_doi 10.1039/c2dt12100j
_journal_volume 41
_journal_year 2012
_chemical_formula_moiety 'H12 Mg O6, 2(C4 N5), 2(H2 O)'
_chemical_formula_sum 'C8 H16 Mg N10 O8'
_chemical_formula_weight 404.62
_space_group_IT_number 14
_symmetry_cell_setting monoclinic
_symmetry_space_group_name_Hall '-P 2ybc'
_symmetry_space_group_name_H-M 'P 1 21/c 1'
_atom_sites_solution_hydrogens geom
_atom_sites_solution_primary direct
_cell_angle_alpha 90
_cell_angle_beta 90.230(10)
_cell_angle_gamma 90
_cell_formula_units_Z 2
_cell_length_a 9.2430(10)
_cell_length_b 15.828(2)
_cell_length_c 6.4632(9)
_cell_measurement_reflns_used 3338
_cell_measurement_temperature 100
_cell_measurement_theta_max 29.4289
_cell_measurement_theta_min 3.3980
_cell_volume 945.5(2)
_computing_cell_refinement
;
CrysAlisPro, Agilent Technologies,
Version 1.171.35.11 (release 16-05-2011 CrysAlis171 .NET)
(compiled May 16 2011,17:55:39)
;
_computing_data_collection
;
CrysAlisPro, Agilent Technologies,
Version 1.171.35.11 (release 16-05-2011 CrysAlis171 .NET)
(compiled May 16 2011,17:55:39)
;
_computing_data_reduction
;
CrysAlisPro, Agilent Technologies,
Version 1.171.35.11 (release 16-05-2011 CrysAlis171 .NET)
(compiled May 16 2011,17:55:39)
;
_computing_molecular_graphics 'CAMERON (Watkin et al., 1996)'
_computing_publication_material 'CRYSTALS (Betteridge et al., 2003)'
_computing_structure_refinement 'CRYSTALS (Betteridge et al., 2003)'
_computing_structure_solution 'SIR97 (Altomare et al., 1999)'
_diffrn_ambient_temperature 100
_diffrn_detector_area_resol_mean 10.4685
_diffrn_measured_fraction_theta_full 0.998
_diffrn_measured_fraction_theta_max 0.899
_diffrn_measurement_device_type 'Xcalibur, Atlas, Gemini ultra'
_diffrn_measurement_method \w
_diffrn_radiation_monochromator graphite
_diffrn_radiation_source 'Enhance (Mo) X-ray Source'
_diffrn_radiation_type 'Mo K\a'
_diffrn_radiation_wavelength 0.7107
_diffrn_reflns_av_R_equivalents 0.080
_diffrn_reflns_limit_h_max 12
_diffrn_reflns_limit_h_min -12
_diffrn_reflns_limit_k_max 21
_diffrn_reflns_limit_k_min 0
_diffrn_reflns_limit_l_max 8
_diffrn_reflns_limit_l_min 0
_diffrn_reflns_number 9836
_diffrn_reflns_theta_full 26.543
_diffrn_reflns_theta_max 29.492
_diffrn_reflns_theta_min 3.405
_diffrn_standards_number 0
_exptl_absorpt_coefficient_mu 0.153
_exptl_absorpt_correction_T_max 0.988
_exptl_absorpt_correction_T_min 0.936
_exptl_absorpt_correction_type analytical
_exptl_absorpt_process_details
;
CrysAlisPro, Agilent Technologies,
Version 1.171.35.11 (release 16-05-2011 CrysAlis171 .NET)
(compiled May 16 2011,17:55:39)
Analytical numeric absorption correction using a multifaceted crystal
model based on expressions derived by R.C. Clark & J.S. Reid.
(Clark, R. C. & Reid, J. S. (1995). Acta Cryst. A51, 887-897)
;
_exptl_crystal_colour colorless
_exptl_crystal_density_diffrn 1.421
_exptl_crystal_density_method 'not measured'
_exptl_crystal_description needle
_exptl_crystal_F_000 420
_exptl_crystal_size_max 0.655
_exptl_crystal_size_mid 0.200
_exptl_crystal_size_min 0.123
_refine_diff_density_max 1.08
_refine_diff_density_min -0.77
_refine_ls_extinction_method None
_refine_ls_goodness_of_fit_ref 1.0536
_refine_ls_hydrogen_treatment none
_refine_ls_matrix_type full
_refine_ls_number_parameters 125
_refine_ls_number_reflns 2361
_refine_ls_number_restraints 0
_refine_ls_R_factor_all 0.1062
_refine_ls_R_factor_gt 0.0978
_refine_ls_shift/su_max 0.0001162
_refine_ls_shift/su_mean 0.0000136
_refine_ls_structure_factor_coef Fsqd
_refine_ls_weighting_details
;
Method, part 1, Chebychev polynomial, (Watkin, 1994, Prince, 1982)
[weight] = 1.0/[A~0~*T~0~(x)+A~1~*T~1~(x) ... +A~n-1~]*T~n-1~(x)]
where A~i~ are the Chebychev coefficients listed below and x= Fcalc/Fmax
Method = Robust Weighting (Prince, 1982)
W = [weight] * [1-(deltaF/6*sigmaF)^2^]^2^
A~i~ are:
805. 983. 534. 178.
;
_refine_ls_weighting_scheme calc
_refine_ls_wR_factor_all 0.1754
_refine_ls_wR_factor_gt 0.1733
_refine_ls_wR_factor_ref 0.1754
_reflns_limit_h_max 12
_reflns_limit_h_min -12
_reflns_limit_k_max 21
_reflns_limit_k_min 0
_reflns_limit_l_max 8
_reflns_limit_l_min 0
_reflns_number_gt 2107
_reflns_number_total 2361
_reflns_threshold_expression I>2.0\s(I)
_oxford_diffrn_Wilson_B_factor 2.24
_oxford_diffrn_Wilson_scale 0.04
_oxford_refine_ls_r_factor_ref 0.1062
_oxford_refine_ls_scale 4.48(13)
_oxford_reflns_number_all 2361
_oxford_reflns_threshold_expression_ref I>-10.0\s(I)
_cod_data_source_file c2dt12100j.txt
_cod_data_source_block 6
_cod_original_sg_symbol_H-M 'P 21/c '
_cod_database_code 7018540

loop_
_symmetry_equiv_pos_as_xyz
x,y,z
-x,-y,-z
x,-y+1/2,z+1/2
-x,y+1/2,-z+1/2

loop_
_atom_site_label
_atom_site_type_symbol
_atom_site_fract_x
_atom_site_fract_y
_atom_site_fract_z
_atom_site_U_iso_or_equiv
_atom_site_occupancy
_atom_site_adp_type
_atom_site_refinement_flags_posn
Mg1 Mg 1.0000 0.5000 1.0000 0.0166 1.0000 Uani S
O11 O 0.8235(4) 0.5648(2) 1.1051(6) 0.0241 1.0000 Uani .
H112 H 0.8002 0.6149 1.1047 0.0360 1.0000 Uiso R
H111 H 0.7573 0.5378 1.1632 0.0358 1.0000 Uiso R
O12 O 1.0968(4) 0.6130(2) 0.9210(5) 0.0208 1.0000 Uani .
H122 H 1.1091 0.6252 0.8009 0.0314 1.0000 Uiso R
H121 H 1.1829 0.6258 0.9364 0.0315 1.0000 Uiso R
O10 O 0.9089(4) 0.4920(2) 0.7099(5) 0.0259 1.0000 Uani .
H102 H 0.9140 0.4462 0.6481 0.0388 1.0000 Uiso R
H101 H 0.8407 0.5249 0.6869 0.0392 1.0000 Uiso R
O13 O 1.0911(4) 0.6620(2) 0.5109(6) 0.0276 1.0000 Uani .
H132 H 1.1611 0.6931 0.4862 0.0411 1.0000 Uiso R
H131 H 1.0067 0.6829 0.5135 0.0406 1.0000 Uiso R
N1 N 0.3966(6) 0.5376(3) 0.7027(8) 0.0404 1.0000 Uani .
C2 C 0.4863(6) 0.5855(3) 0.6700(8) 0.0246 1.0000 Uani .
C3 C 0.5954(5) 0.6479(3) 0.6312(7) 0.0173 1.0000 Uani .
N4 N 0.7341(4) 0.6299(3) 0.6052(6) 0.0187 1.0000 Uani .
N5 N 0.8029(5) 0.7026(2) 0.5775(6) 0.0208 1.0000 Uani .
N6 N 0.7117(4) 0.7671(3) 0.5870(6) 0.0187 1.0000 Uani .
C7 C 0.5811(5) 0.7350(3) 0.6210(6) 0.0164 1.0000 Uani .
C8 C 0.4523(5) 0.7836(3) 0.6370(7) 0.0209 1.0000 Uani .
N9 N 0.3450(5) 0.8183(3) 0.6531(8) 0.0356 1.0000 Uani .

loop_
_atom_site_aniso_label
_atom_site_aniso_U_11
_atom_site_aniso_U_22
_atom_site_aniso_U_33
_atom_site_aniso_U_23
_atom_site_aniso_U_13
_atom_site_aniso_U_12
Mg1 0.0177(10) 0.0171(10) 0.0152(10) -0.0015(9) -0.0022(9) 0.0003(9)
O11 0.0240(18) 0.0166(16) 0.032(2) 0.0044(15) 0.0066(15) 0.0028(14)
O12 0.0194(16) 0.0241(17) 0.0188(16) 0.0024(14) -0.0024(14) -0.0054(14)
O10 0.0349(19) 0.0249(19) 0.0178(16) -0.0036(14) -0.0099(15) 0.0061(17)
O13 0.0189(17) 0.039(2) 0.0248(18) 0.0055(16) 0.0017(15) -0.0003(16)
N1 0.048(3) 0.031(3) 0.043(3) -0.009(2) 0.015(3) -0.013(2)
C2 0.026(3) 0.026(3) 0.021(2) -0.005(2) 0.003(2) -0.002(2)
C3 0.018(2) 0.025(2) 0.0089(19) -0.0027(17) -0.0062(17) -0.004(2)
N4 0.0211(19) 0.025(2) 0.0096(17) -0.0011(15) -0.0048(15) -0.0021(17)
N5 0.031(2) 0.020(2) 0.0115(18) -0.0010(15) -0.0019(16) 0.0002(17)
N6 0.022(2) 0.024(2) 0.0107(18) -0.0006(15) -0.0048(15) -0.0010(16)
C7 0.012(2) 0.031(2) 0.0053(18) -0.0008(17) -0.0038(16) -0.0006(19)
C8 0.018(2) 0.033(3) 0.012(2) -0.0009(19) -0.0012(17) -0.001(2)
N9 0.032(3) 0.047(3) 0.028(2) -0.002(2) -0.006(2) 0.012(2)

loop_
_atom_type_symbol
_atom_type_scat_dispersion_real
_atom_type_scat_dispersion_imag
_atom_type_scat_Cromer_Mann_a1
_atom_type_scat_Cromer_Mann_b1
_atom_type_scat_Cromer_Mann_a2
_atom_type_scat_Cromer_Mann_b2
_atom_type_scat_Cromer_Mann_a3
_atom_type_scat_Cromer_Mann_b3
_atom_type_scat_Cromer_Mann_a4
_atom_type_scat_Cromer_Mann_b4
_atom_type_scat_Cromer_Mann_c
_atom_type_scat_source
C 0.0033 0.0016 2.3100 20.8439 1.0200 10.2075 1.5886 0.5687 0.8650 51.6512 0.2156 'International Tables Vol C 4.2.6.8 and 6.1.1.4'
H 0.0000 0.0000 0.4930 10.5109 0.3229 26.1257 0.1402 3.1424 0.0408 57.7998 0.0030 'International Tables Vol C 4.2.6.8 and 6.1.1.4'
N 0.0061 0.0033 12.2126 0.0057 3.1322 9.8933 2.0125 28.9975 1.1663 0.5826 -11.5290 'International Tables Vol C 4.2.6.8 and 6.1.1.4'
O 0.0106 0.0060 3.0485 13.2771 2.2868 5.7011 1.5463 0.3239 0.8670 32.9089 0.2508 'International Tables Vol C 4.2.6.8 and 6.1.1.4'
Mg 0.0486 0.0363 5.4204 2.8275 2.1735 79.2611 1.2269 0.3808 2.3073 7.1937 0.8584 'International Tables Vol C 4.2.6.8 and 6.1.1.4'

loop_
_geom_angle_atom_site_label_1
_geom_angle_site_symmetry_1
_geom_angle_atom_site_label_2
_geom_angle_atom_site_label_3
_geom_angle_site_symmetry_3
_geom_angle
_geom_angle_publ_flag
O11 2_767 Mg1 O10 2_767 90.54(14) yes
O11 2_767 Mg1 O12 2_767 89.72(13) yes
O10 2_767 Mg1 O12 2_767 90.25(14) yes
O11 2_767 Mg1 O11 . 179.994 yes
O10 2_767 Mg1 O11 . 89.46(14) yes
O12 2_767 Mg1 O11 . 90.28(13) yes
O11 2_767 Mg1 O12 . 90.28(13) yes
O10 2_767 Mg1 O12 . 89.75(14) yes
O12 2_767 Mg1 O12 . 179.994 yes
O11 . Mg1 O12 . 89.72(13) yes
O11 2_767 Mg1 O10 . 89.46(14) yes
O10 2_767 Mg1 O10 . 179.994 yes
O12 2_767 Mg1 O10 . 89.75(13) yes
O11 . Mg1 O10 . 90.54(14) yes
O12 . Mg1 O10 . 90.25(13) yes
Mg1 . O11 H112 . 133.8 no
Mg1 . O11 H111 . 118.6 no
H112 . O11 H111 . 107.6 no
Mg1 . O12 H122 . 120.5 no
Mg1 . O12 H121 . 126.9 no
H122 . O12 H121 . 85.3 no
Mg1 . O10 H102 . 118.0 no
Mg1 . O10 H101 . 115.6 no
H102 . O10 H101 . 120.5 no
H132 . O13 H131 . 119.5 no
N1 . C2 C3 . 178.0(6) yes
C2 . C3 N4 . 123.7(4) yes
C2 . C3 C7 . 128.7(4) yes
N4 . C3 C7 . 107.5(4) yes
C3 . N4 N5 . 107.1(4) yes
N4 . N5 N6 . 110.9(4) yes
N5 . N6 C7 . 107.0(4) yes
C3 . C7 N6 . 107.5(4) yes
C3 . C7 C8 . 128.0(4) yes
N6 . C7 C8 . 124.5(4) yes
C7 . C8 N9 . 175.9(6) yes

loop_
_geom_bond_atom_site_label_1
_geom_bond_atom_site_label_2
_geom_bond_site_symmetry_2
_geom_bond_distance
_geom_bond_publ_flag
Mg1 O11 2_767 2.046(3) yes
Mg1 O10 2_767 2.056(3) yes
Mg1 O12 2_767 2.065(3) yes
Mg1 O11 . 2.046(3) yes
Mg1 O12 . 2.065(3) yes
Mg1 O10 . 2.056(3) yes
O11 H112 . 0.822 no
O11 H111 . 0.836 no
O12 H122 . 0.808 no
O12 H121 . 0.827 no
O10 H102 . 0.829 no
O10 H101 . 0.831 no
O13 H132 . 0.829 no
O13 H131 . 0.848 no
N1 C2 . 1.144(7) yes
C2 C3 . 1.434(7) yes
C3 N4 . 1.325(6) yes
C3 C7 . 1.386(7) yes
N4 N5 . 1.328(5) yes
N5 N6 . 1.325(5) yes
N6 C7 . 1.329(6) yes
C7 C8 . 1.421(6) yes
C8 N9 . 1.139(6) yes

loop_
_geom_hbond_atom_site_label_D
_geom_hbond_atom_site_label_H
_geom_hbond_atom_site_label_A
_geom_hbond_site_symmetry_A
_geom_hbond_angle_DHA
_geom_hbond_distance_DH
_geom_hbond_distance_HA
_geom_hbond_distance_DA
_geom_hbond_publ_flag
O11 H112 N6 3_565 171.02(15) 0.82 2.04 2.857(7) yes
O11 H111 N1 2_667 175.12(17) 0.84 2.05 2.886(7) yes
O12 H122 O13 . 167.00 0.81 1.97 2.762(7) yes
O12 H121 N9 3_665 144.79(16) 0.83 2.23 2.944(7) yes
O10 H102 O13 2_766 174.93(14) 0.83 2.00 2.824(7) yes
O10 H101 N4 . 160.00 0.83 2.00 2.796(7) yes
O13 H131 N5 . 163.00 0.85 1.95 2.775(7) yes

loop_
_oxford_twin_element_scale_factors
0.829(2)
0.171(2)
